data_4126816
loop_
_publ_author_name
'Mutailipu, Miriding'
'Xie, Zhiqing'
'Su, Xin'
'Zhang, Min'
'Wang, Ying'
'Yang, Zhihua'
'Janjua, Muhammad Ramzan Saeed Ashraf'
'Pan, Shilie'

_publ_section_title
;
 Chemical Cosubstitution-Oriented Design of Rare-Earth Borates as
 Potential Ultraviolet Nonlinear Optical Materials.
;
_journal_name_full 'Journal of the American Chemical Society'
_journal_paper_doi 10.1021/jacs.7b11263
_journal_year 2017
_chemical_formula_sum 'B15 Ba K7 Lu2 O30'
_chemical_formula_weight 1403.13
_chemical_name_systematic
; 
 ? 
;
_space_group_IT_number 155
_symmetry_cell_setting trigonal
_symmetry_space_group_name_Hall 'R 3 2"'
_symmetry_space_group_name_H-M 'R 3 2 :H'
_atom_sites_solution_hydrogens none
_atom_sites_solution_primary direct
_atom_sites_solution_secondary difmap
_audit_creation_method SHELXL-97
_cell_angle_alpha 90.00
_cell_angle_beta 90.00
_cell_angle_gamma 120.00
_cell_formula_units_Z 3
_cell_length_a 12.9705(15)
_cell_length_b 12.9705(15)
_cell_length_c 15.651(4)
_cell_measurement_reflns_used 2498
_cell_measurement_temperature 296(2)
_cell_measurement_theta_max 27.48
_cell_measurement_theta_min 2.23
_cell_volume 2280.3(7)
_computing_cell_refinement 'Bruker SMART'
_computing_data_collection 'Bruker SMART'
_computing_data_reduction 'Bruker SAINT'
_computing_molecular_graphics 'Bruker SHELXTL'
_computing_publication_material 'Bruker SHELXTL'
_computing_structure_refinement 'Bruker SHELXTL'
_computing_structure_solution 'Bruker SHELXTL'
_diffrn_ambient_temperature 296(2)
_diffrn_measured_fraction_theta_full 0.997
_diffrn_measured_fraction_theta_max 0.997
_diffrn_measurement_device_type 'CCD area detector'
_diffrn_measurement_method 'phi and omega scans'
_diffrn_radiation_monochromator graphite
_diffrn_radiation_source 'fine-focus sealed tube'
_diffrn_radiation_type MoK\a
_diffrn_radiation_wavelength 0.71073
_diffrn_reflns_av_R_equivalents 0.0320
_diffrn_reflns_av_sigmaI/netI 0.0337
_diffrn_reflns_limit_h_max 14
_diffrn_reflns_limit_h_min -16
_diffrn_reflns_limit_k_max 16
_diffrn_reflns_limit_k_min -16
_diffrn_reflns_limit_l_max 20
_diffrn_reflns_limit_l_min -18
_diffrn_reflns_number 4630
_diffrn_reflns_theta_full 27.52
_diffrn_reflns_theta_max 27.52
_diffrn_reflns_theta_min 2.23
_exptl_absorpt_coefficient_mu 8.798
_exptl_absorpt_correction_T_max 0.5288
_exptl_absorpt_correction_T_min 0.3619
_exptl_absorpt_correction_type numerical
_exptl_absorpt_process_details face-indexed
_exptl_crystal_colour colourless
_exptl_crystal_density_diffrn 3.065
_exptl_crystal_density_method 'not measured'
_exptl_crystal_description block
_exptl_crystal_F_000 1938
_exptl_crystal_size_max 0.14
_exptl_crystal_size_mid 0.14
_exptl_crystal_size_min 0.08
_refine_diff_density_max 1.847
_refine_diff_density_min -1.116
_refine_diff_density_rms 0.205
_refine_ls_abs_structure_details 'Flack H D (1983), Acta Cryst. A39, 876-881'
_refine_ls_abs_structure_Flack 0.00
_refine_ls_extinction_coef 0.00026(9)
_refine_ls_extinction_expression Fc^*^=kFc[1+0.001xFc^2^\l^3^/sin(2\q)]^-1/4^
_refine_ls_extinction_method SHELXL
_refine_ls_goodness_of_fit_ref 1.112
_refine_ls_hydrogen_treatment none
_refine_ls_matrix_type full
_refine_ls_number_parameters 87
_refine_ls_number_reflns 1179
_refine_ls_number_restraints 0
_refine_ls_restrained_S_all 1.112
_refine_ls_R_factor_all 0.0365
_refine_ls_R_factor_gt 0.0351
_refine_ls_shift/su_max 0.001
_refine_ls_shift/su_mean 0.000
_refine_ls_structure_factor_coef Fsqd
_refine_ls_weighting_details 'calc w=1/[\s^2^(Fo^2^)+(0.0595P)^2^+12.6727P] where P=(Fo^2^+2Fc^2^)/3'
_refine_ls_weighting_scheme calc
_refine_ls_wR_factor_gt 0.0938
_refine_ls_wR_factor_ref 0.0947
_reflns_number_gt 1136
_reflns_number_total 1179
_reflns_threshold_expression >2sigma(I)
_cod_data_source_file KLuBaBO.cif
_cod_data_source_block 111
_cod_depositor_comments
;
The following automatic conversions were performed:

'_symmetry_cell_setting' value 'Trigonal' changed to 'trigonal'
according to
/home/data/users/saulius/crontab/automatic-downloads/rss-feeds/ACS/lib/dictionaries/cif_core.dic
dictionary named 'cif_core.dic' version 2.4.2 from 2011-04-26.

Automatic conversion script
Id: cif_fix_values 4973 2017-02-22 13:04:09Z antanas 
;
_cod_original_cell_volume 2280.3(6)
_cod_original_sg_symbol_H-M 'R32  '
_cod_database_code 4126816

loop_
_symmetry_equiv_pos_as_xyz
'x, y, z'
'-y, x-y, z'
'-x+y, -x, z'
'y, x, -z'
'x-y, -y, -z'
'-x, -x+y, -z'
'x+2/3, y+1/3, z+1/3'
'-y+2/3, x-y+1/3, z+1/3'
'-x+y+2/3, -x+1/3, z+1/3'
'y+2/3, x+1/3, -z+1/3'
'x-y+2/3, -y+1/3, -z+1/3'
'-x+2/3, -x+y+1/3, -z+1/3'
'x+1/3, y+2/3, z+2/3'
'-y+1/3, x-y+2/3, z+2/3'
'-x+y+1/3, -x+2/3, z+2/3'
'y+1/3, x+2/3, -z+2/3'
'x-y+1/3, -y+2/3, -z+2/3'
'-x+1/3, -x+y+2/3, -z+2/3'

loop_
_atom_site_label
_atom_site_type_symbol
_atom_site_fract_x
_atom_site_fract_y
_atom_site_fract_z
_atom_site_U_iso_or_equiv
_atom_site_adp_type
_atom_site_occupancy
_atom_site_symmetry_multiplicity
_atom_site_calc_flag
_atom_site_refinement_flags
Lu1 Lu 1.0000 1.0000 0.73037(3) 0.0182(2) Uani 1 3 d S
Ba1 Ba 0.6667 0.3333 0.8333 0.0350(3) Uani 1 6 d S
K1 K 0.5121(3) 0.5121(3) 1.0000 0.0303(7) Uani 1 2 d S
K2 K 0.6667 0.7959(2) 0.8333 0.0286(6) Uani 1 2 d S
K3 K 1.0000 1.0000 1.0000 0.0347(9) Uani 1 6 d S
B1 B 0.8010(15) 0.5874(8) 0.9521(6) 0.029(2) Uani 1 1 d .
B2 B 0.9016(10) 0.7709(9) 0.8681(6) 0.026(3) Uani 1 1 d .
B3 B 1.0000 0.7484(12) 1.0000 0.024(3) Uani 1 2 d S
O1 O 0.8988(7) 0.8338(6) 0.8026(4) 0.0323(19) Uani 1 1 d .
O2 O 0.8056(9) 0.6560(7) 0.8797(5) 0.058(3) Uani 1 1 d .
O3 O 0.8950(6) 0.6325(6) 1.0078(4) 0.0316(14) Uani 1 1 d .
O4 O 0.7081(6) 0.4792(6) 0.9647(5) 0.0330(16) Uani 1 1 d .
O5 O 0.9937(5) 0.8134(6) 0.9232(4) 0.0297(14) Uani 1 1 d .

loop_
_atom_site_aniso_label
_atom_site_aniso_U_11
_atom_site_aniso_U_22
_atom_site_aniso_U_33
_atom_site_aniso_U_23
_atom_site_aniso_U_13
_atom_site_aniso_U_12
Lu1 0.0190(2) 0.0190(2) 0.0167(3) 0.000 0.000 0.00951(11)
Ba1 0.0447(4) 0.0447(4) 0.0155(5) 0.000 0.000 0.0224(2)
K1 0.0223(15) 0.0223(15) 0.0504(15) 0.0047(5) -0.0047(5) 0.0142(16)
K2 0.0211(12) 0.0327(10) 0.0280(13) -0.0002(5) -0.0004(10) 0.0106(6)
K3 0.0263(12) 0.0263(12) 0.052(3) 0.000 0.000 0.0132(6)
B1 0.031(7) 0.020(4) 0.033(4) 0.003(3) -0.004(6) 0.011(6)
B2 0.026(7) 0.024(4) 0.026(4) 0.003(3) 0.002(4) 0.012(4)
B3 0.019(6) 0.032(6) 0.017(6) -0.001(2) -0.003(4) 0.010(3)
O1 0.034(5) 0.036(3) 0.026(3) 0.010(2) 0.003(3) 0.017(3)
O2 0.053(6) 0.041(4) 0.036(4) 0.008(3) -0.015(4) -0.010(4)
O3 0.029(3) 0.031(3) 0.031(3) 0.009(3) -0.004(3) 0.012(3)
O4 0.024(3) 0.019(3) 0.053(4) 0.005(3) -0.002(3) 0.008(2)
O5 0.024(3) 0.026(3) 0.027(3) 0.002(3) -0.002(2) 0.004(3)

loop_
_atom_type_symbol
_atom_type_description
_atom_type_scat_dispersion_real
_atom_type_scat_dispersion_imag
_atom_type_scat_source
B B 0.0013 0.0007 'International Tables Vol C Tables 4.2.6.8 and 6.1.1.4'
O O 0.0106 0.0060 'International Tables Vol C Tables 4.2.6.8 and 6.1.1.4'
Ba Ba -0.3244 2.2819 'International Tables Vol C Tables 4.2.6.8 and 6.1.1.4'
K K 0.2009 0.2494 'International Tables Vol C Tables 4.2.6.8 and 6.1.1.4'
Lu Lu -0.4720 5.8584 'International Tables Vol C Tables 4.2.6.8 and 6.1.1.4'

loop_
_geom_angle_atom_site_label_1
_geom_angle_atom_site_label_2
_geom_angle_atom_site_label_3
_geom_angle
_geom_angle_site_symmetry_1
_geom_angle_site_symmetry_3
O1 Lu1 O1 95.9(2) . 2_765
O1 Lu1 O1 95.9(2) . 3_675
O1 Lu1 O1 95.9(2) 2_765 3_675
O1 Lu1 O4 81.7(3) . 14_654
O1 Lu1 O4 159.6(2) 2_765 14_654
O1 Lu1 O4 104.5(3) 3_675 14_654
O1 Lu1 O4 159.6(3) . 13_554
O1 Lu1 O4 104.5(3) 2_765 13_554
O1 Lu1 O4 81.7(3) 3_675 13_554
O4 Lu1 O4 79.3(3) 14_654 13_554
O1 Lu1 O4 104.5(3) . 15_664
O1 Lu1 O4 81.7(3) 2_765 15_664
O1 Lu1 O4 159.6(3) 3_675 15_664
O4 Lu1 O4 79.3(3) 14_654 15_664
O4 Lu1 O4 79.3(3) 13_554 15_664
O1 Lu1 Ba1 120.99(18) . 13_554
O1 Lu1 Ba1 120.99(18) 2_765 13_554
O1 Lu1 Ba1 121.00(18) 3_675 13_554
O4 Lu1 Ba1 47.46(19) 14_654 13_554
O4 Lu1 Ba1 47.46(19) 13_554 13_554
O4 Lu1 Ba1 47.46(19) 15_664 13_554
O1 Lu1 K1 119.1(2) . 13_554
O1 Lu1 K1 127.2(2) 2_765 13_554
O1 Lu1 K1 46.12(18) 3_675 13_554
O4 Lu1 K1 70.05(17) 14_654 13_554
O4 Lu1 K1 46.41(17) 13_554 13_554
O4 Lu1 K1 120.61(19) 15_664 13_554
Ba1 Lu1 K1 75.102(7) 13_554 13_554
O1 Lu1 K1 127.2(2) . 15_664
O1 Lu1 K1 46.12(18) 2_765 15_664
O1 Lu1 K1 119.1(2) 3_675 15_664
O4 Lu1 K1 120.61(19) 14_654 15_664
O4 Lu1 K1 70.05(17) 13_554 15_664
O4 Lu1 K1 46.41(17) 15_664 15_664
Ba1 Lu1 K1 75.100(7) 13_554 15_664
K1 Lu1 K1 113.631(6) 13_554 15_664
O1 Lu1 K1 46.12(18) . 14_654
O1 Lu1 K1 119.1(2) 2_765 14_654
O1 Lu1 K1 127.2(2) 3_675 14_654
O4 Lu1 K1 46.41(17) 14_654 14_654
O4 Lu1 K1 120.61(19) 13_554 14_654
O4 Lu1 K1 70.05(17) 15_664 14_654
Ba1 Lu1 K1 75.101(8) 13_554 14_654
K1 Lu1 K1 113.632(6) 13_554 14_654
K1 Lu1 K1 113.629(6) 15_664 14_654
O1 Lu1 K2 124.13(18) . 3_675
O1 Lu1 K2 65.6(2) 2_765 3_675
O1 Lu1 K2 41.0(2) 3_675 3_675
O4 Lu1 K2 132.04(16) 14_654 3_675
O4 Lu1 K2 65.94(19) 13_554 3_675
O4 Lu1 K2 122.30(16) 15_664 3_675
Ba1 Lu1 K2 113.115(8) 13_554 3_675
K1 Lu1 K2 62.10(6) 13_554 3_675
K1 Lu1 K2 78.11(7) 15_664 3_675
K1 Lu1 K2 167.63(6) 14_654 3_675
O1 Lu1 K2 65.6(2) . 2_765
O1 Lu1 K2 41.0(2) 2_765 2_765
O1 Lu1 K2 124.13(18) 3_675 2_765
O4 Lu1 K2 122.30(16) 14_654 2_765
O4 Lu1 K2 132.04(16) 13_554 2_765
O4 Lu1 K2 65.94(19) 15_664 2_765
Ba1 Lu1 K2 113.113(8) 13_554 2_765
K1 Lu1 K2 167.63(6) 13_554 2_765
K1 Lu1 K2 62.10(6) 15_664 2_765
K1 Lu1 K2 78.10(7) 14_654 2_765
K2 Lu1 K2 105.594(9) 3_675 2_765
O4 Ba1 O4 66.7(2) 18_656 17_556
O4 Ba1 O4 125.7(3) 18_656 2_655
O4 Ba1 O4 104.8(3) 17_556 2_655
O4 Ba1 O4 104.8(3) 18_656 .
O4 Ba1 O4 162.3(3) 17_556 .
O4 Ba1 O4 66.7(2) 2_655 .
O4 Ba1 O4 66.7(2) 18_656 16_546
O4 Ba1 O4 66.7(2) 17_556 16_546
O4 Ba1 O4 162.3(3) 2_655 16_546
O4 Ba1 O4 125.7(3) . 16_546
O4 Ba1 O4 162.3(3) 18_656 3_665
O4 Ba1 O4 125.7(3) 17_556 3_665
O4 Ba1 O4 66.7(2) 2_655 3_665
O4 Ba1 O4 66.7(2) . 3_665
O4 Ba1 O4 104.8(3) 16_546 3_665
O4 Ba1 B1 21.1(3) 18_656 18_656
O4 Ba1 B1 73.0(2) 17_556 18_656
O4 Ba1 B1 105.0(3) 2_655 18_656
O4 Ba1 B1 93.7(2) . 18_656
O4 Ba1 B1 87.7(2) 16_546 18_656
O4 Ba1 B1 160.3(2) 3_665 18_656
O4 Ba1 B1 73.0(2) 18_656 16_546
O4 Ba1 B1 87.7(2) 17_556 16_546
O4 Ba1 B1 160.3(2) 2_655 16_546
O4 Ba1 B1 105.0(3) . 16_546
O4 Ba1 B1 21.1(3) 16_546 16_546
O4 Ba1 B1 93.7(2) 3_665 16_546
B1 Ba1 B1 93.1(2) 18_656 16_546
O4 Ba1 B1 160.3(2) 18_656 3_665
O4 Ba1 B1 105.0(3) 17_556 3_665
O4 Ba1 B1 73.0(2) 2_655 3_665
O4 Ba1 B1 87.7(2) . 3_665
O4 Ba1 B1 93.7(2) 16_546 3_665
O4 Ba1 B1 21.1(3) 3_665 3_665
B1 Ba1 B1 176.8(6) 18_656 3_665
B1 Ba1 B1 89.3(5) 16_546 3_665
O4 Ba1 B1 105.0(3) 18_656 2_655
O4 Ba1 B1 93.7(2) 17_556 2_655
O4 Ba1 B1 21.1(3) 2_655 2_655
O4 Ba1 B1 73.0(2) . 2_655
O4 Ba1 B1 160.3(2) 16_546 2_655
O4 Ba1 B1 87.7(2) 3_665 2_655
B1 Ba1 B1 84.7(5) 18_656 2_655
B1 Ba1 B1 176.8(6) 16_546 2_655
B1 Ba1 B1 93.1(2) 3_665 2_655
O4 Ba1 B1 87.7(2) 18_656 17_556
O4 Ba1 B1 21.1(3) 17_556 17_556
O4 Ba1 B1 93.7(2) 2_655 17_556
O4 Ba1 B1 160.3(2) . 17_556
O4 Ba1 B1 73.0(2) 16_546 17_556
O4 Ba1 B1 105.0(3) 3_665 17_556
B1 Ba1 B1 93.1(2) 18_656 17_556
B1 Ba1 B1 93.1(2) 16_546 17_556
B1 Ba1 B1 84.7(5) 3_665 17_556
B1 Ba1 B1 89.3(5) 2_655 17_556
O4 Ba1 Lu1 39.40(14) 18_656 10_446
O4 Ba1 Lu1 39.40(15) 17_556 10_446
O4 Ba1 Lu1 140.60(15) 2_655 10_446
O4 Ba1 Lu1 140.60(14) . 10_446
O4 Ba1 Lu1 39.41(14) 16_546 10_446
O4 Ba1 Lu1 140.60(14) 3_665 10_446
B1 Ba1 Lu1 56.93(16) 18_656 10_446
B1 Ba1 Lu1 56.93(16) 16_546 10_446
B1 Ba1 Lu1 123.07(16) 3_665 10_446
B1 Ba1 Lu1 123.07(16) 2_655 10_446
B1 Ba1 Lu1 56.93(16) 17_556 10_446
O3 K1 O3 49.8(3) 5_567 2_655
O3 K1 O4 88.12(19) 5_567 4_557
O3 K1 O4 135.2(2) 2_655 4_557
O3 K1 O4 135.2(2) 5_567 .
O3 K1 O4 88.12(19) 2_655 .
O4 K1 O4 136.2(3) 4_557 .
O3 K1 O1 109.5(2) 5_567 9_565
O3 K1 O1 73.4(2) 2_655 9_565
O4 K1 O1 116.3(2) 4_557 9_565
O4 K1 O1 62.4(2) . 9_565
O3 K1 O1 73.5(2) 5_567 18_656
O3 K1 O1 109.5(2) 2_655 18_656
O4 K1 O1 62.4(2) 4_557 18_656
O4 K1 O1 116.3(2) . 18_656
O1 K1 O1 176.9(4) 9_565 18_656
O3 K1 O2 90.5(2) 5_567 18_656
O3 K1 O2 93.7(2) 2_655 18_656
O4 K1 O2 102.3(2) 4_557 18_656
O4 K1 O2 76.0(2) . 18_656
O1 K1 O2 136.37(18) 9_565 18_656
O1 K1 O2 43.45(18) 18_656 18_656
O3 K1 O2 93.7(2) 5_567 9_565
O3 K1 O2 90.5(2) 2_655 9_565
O4 K1 O2 76.0(2) 4_557 9_565
O4 K1 O2 102.3(2) . 9_565
O1 K1 O2 43.45(18) 9_565 9_565
O1 K1 O2 136.37(18) 18_656 9_565
O2 K1 O2 175.4(4) 18_656 9_565
O3 K1 B3 24.89(14) 5_567 2_655
O3 K1 B3 24.88(14) 2_655 2_655
O4 K1 B3 111.90(16) 4_557 2_655
O4 K1 B3 111.90(15) . 2_655
O1 K1 B3 91.54(18) 9_565 2_655
O1 K1 B3 91.54(18) 18_656 2_655
O2 K1 B3 92.3(2) 18_656 2_655
O2 K1 B3 92.3(2) 9_565 2_655
O3 K1 B2 95.0(2) 5_567 9_565
O3 K1 B2 73.5(2) 2_655 9_565
O4 K1 B2 99.9(2) 4_557 9_565
O4 K1 B2 84.7(2) . 9_565
O1 K1 B2 22.4(2) 9_565 9_565
O1 K1 B2 158.5(2) 18_656 9_565
O2 K1 B2 157.3(2) 18_656 9_565
O2 K1 B2 24.0(2) 9_565 9_565
B3 K1 B2 83.8(2) 2_655 9_565
O3 K1 B2 73.5(2) 5_567 18_656
O3 K1 B2 95.0(2) 2_655 18_656
O4 K1 B2 84.7(2) 4_557 18_656
O4 K1 B2 99.9(2) . 18_656
O1 K1 B2 158.5(2) 9_565 18_656
O1 K1 B2 22.4(2) 18_656 18_656
O2 K1 B2 24.0(2) 18_656 18_656
O2 K1 B2 157.3(2) 9_565 18_656
B3 K1 B2 83.8(2) 2_655 18_656
B2 K1 B2 167.5(4) 9_565 18_656
O3 K1 B1 109.8(2) 5_567 4_557
O3 K1 B1 154.5(2) 2_655 4_557
O4 K1 B1 21.8(2) 4_557 4_557
O4 K1 B1 114.7(3) . 4_557
O1 K1 B1 106.2(2) 9_565 4_557
O1 K1 B1 71.6(2) 18_656 4_557
O2 K1 B1 102.4(2) 18_656 4_557
O2 K1 B1 74.4(2) 9_565 4_557
B3 K1 B1 133.22(17) 2_655 4_557
B2 K1 B1 96.5(2) 9_565 4_557
B2 K1 B1 92.1(2) 18_656 4_557
O5 K2 O5 104.0(3) 17_566 3_675
O5 K2 O1 75.2(2) 17_566 18_656
O5 K2 O1 134.07(18) 3_675 18_656
O5 K2 O1 134.07(18) 17_566 .
O5 K2 O1 75.2(2) 3_675 .
O1 K2 O1 138.1(3) 18_656 .
O5 K2 O3 48.72(18) 17_566 14_654
O5 K2 O3 91.55(19) 3_675 14_654
O1 K2 O3 116.59(19) 18_656 14_654
O1 K2 O3 85.39(18) . 14_654
O5 K2 O3 91.55(19) 17_566 4_557
O5 K2 O3 48.72(18) 3_675 4_557
O1 K2 O3 85.39(18) 18_656 4_557
O1 K2 O3 116.59(19) . 4_557
O3 K2 O3 118.2(3) 14_654 4_557
O5 K2 O2 158.2(2) 17_566 .
O5 K2 O2 96.4(2) 3_675 .
O1 K2 O2 96.1(2) 18_656 .
O1 K2 O2 44.8(2) . .
O3 K2 O2 124.2(2) 14_654 .
O3 K2 O2 107.8(2) 4_557 .
O5 K2 O2 96.4(2) 17_566 18_656
O5 K2 O2 158.2(2) 3_675 18_656
O1 K2 O2 44.8(2) 18_656 18_656
O1 K2 O2 96.1(2) . 18_656
O3 K2 O2 107.8(2) 14_654 18_656
O3 K2 O2 124.2(2) 4_557 18_656
O2 K2 O2 64.7(3) . 18_656
O5 K2 B2 76.9(2) 17_566 18_656
O5 K2 B2 157.5(2) 3_675 18_656
O1 K2 B2 23.7(2) 18_656 18_656
O1 K2 B2 120.8(2) . 18_656
O3 K2 B2 104.8(2) 14_654 18_656
O3 K2 B2 109.0(2) 4_557 18_656
O2 K2 B2 87.2(2) . 18_656
O2 K2 B2 24.8(2) 18_656 18_656
O5 K2 B3 99.2(3) 17_566 3_675
O5 K2 B3 24.6(2) 3_675 3_675
O1 K2 B3 109.4(2) 18_656 3_675
O1 K2 B3 95.8(3) . 3_675
O3 K2 B3 106.76(16) 14_654 3_675
O3 K2 B3 24.1(2) 4_557 3_675
O2 K2 B3 102.5(3) . 3_675
O2 K2 B3 144.14(17) 18_656 3_675
B2 K2 B3 133.0(2) 18_656 3_675
O5 K2 B3 24.6(2) 17_566 14_654
O5 K2 B3 99.2(3) 3_675 14_654
O1 K2 B3 95.8(3) 18_656 14_654
O1 K2 B3 109.4(2) . 14_654
O3 K2 B3 24.1(2) 14_654 14_654
O3 K2 B3 106.76(16) 4_557 14_654
O2 K2 B3 144.14(17) . 14_654
O2 K2 B3 102.5(3) 18_656 14_654
B2 K2 B3 90.3(3) 18_656 14_654
B3 K2 B3 105.1(3) 3_675 14_654
O5 K2 B2 21.3(2) 17_566 17_566
O5 K2 B2 90.9(2) 3_675 17_566
O1 K2 B2 72.3(2) 18_656 17_566
O1 K2 B2 146.7(2) . 17_566
O3 K2 B2 64.6(2) 14_654 17_566
O3 K2 B2 70.4(2) 4_557 17_566
O2 K2 B2 168.3(2) . 17_566
O2 K2 B2 106.2(2) 18_656 17_566
B2 K2 B2 82.6(3) 18_656 17_566
B3 K2 B2 80.5(3) 3_675 17_566
B3 K2 B2 42.27(18) 14_654 17_566
O5 K3 O5 53.7(3) 5_677 2_765
O5 K3 O5 101.27(16) 5_677 4_557
O5 K3 O5 129.9(3) 2_765 4_557
O5 K3 O5 101.27(16) 5_677 6_767
O5 K3 O5 124.1(3) 2_765 6_767
O5 K3 O5 101.27(16) 4_557 6_767
O5 K3 O5 124.1(3) 5_677 3_675
O5 K3 O5 101.27(16) 2_765 3_675
O5 K3 O5 53.7(3) 4_557 3_675
O5 K3 O5 129.9(3) 6_767 3_675
O5 K3 O5 129.9(3) 5_677 .
O5 K3 O5 101.27(16) 2_765 .
O5 K3 O5 124.1(3) 4_557 .
O5 K3 O5 53.7(3) 6_767 .
O5 K3 O5 101.27(16) 3_675 .
O5 K3 B3 26.83(13) 5_677 2_765
O5 K3 B3 26.83(13) 2_765 2_765
O5 K3 B3 117.97(13) 4_557 2_765
O5 K3 B3 115.04(13) 6_767 2_765
O5 K3 B3 115.04(13) 3_675 2_765
O5 K3 B3 117.97(13) . 2_765
O5 K3 B3 115.04(13) 5_677 3_675
O5 K3 B3 117.97(13) 2_765 3_675
O5 K3 B3 26.83(13) 4_557 3_675
O5 K3 B3 117.97(13) 6_767 3_675
O5 K3 B3 26.83(13) 3_675 3_675
O5 K3 B3 115.04(13) . 3_675
B3 K3 B3 120.001(2) 2_765 3_675
O5 K3 B2 23.1(2) 5_677 5_677
O5 K3 B2 70.1(2) 2_765 5_677
O5 K3 B2 78.2(2) 4_557 5_677
O5 K3 B2 106.3(2) 6_767 5_677
O5 K3 B2 108.5(2) 3_675 5_677
O5 K3 B2 150.0(2) . 5_677
B3 K3 B2 45.10(18) 2_765 5_677
B3 K3 B2 93.6(2) 3_675 5_677
O5 K3 B2 70.1(2) 5_677 2_765
O5 K3 B2 23.1(2) 2_765 2_765
O5 K3 B2 150.0(2) 4_557 2_765
O5 K3 B2 108.5(2) 6_767 2_765
O5 K3 B2 106.3(2) 3_675 2_765
O5 K3 B2 78.2(2) . 2_765
B3 K3 B2 45.10(18) 2_765 2_765
B3 K3 B2 129.98(19) 3_675 2_765
B2 K3 B2 90.2(4) 5_677 2_765
O5 K3 B2 78.2(2) 5_677 6_767
O5 K3 B2 108.5(2) 2_765 6_767
O5 K3 B2 106.3(2) 4_557 6_767
O5 K3 B2 23.1(2) 6_767 6_767
O5 K3 B2 150.0(3) 3_675 6_767
O5 K3 B2 70.1(2) . 6_767
B3 K3 B2 93.6(2) 2_765 6_767
B3 K3 B2 129.98(19) 3_675 6_767
B2 K3 B2 85.1(2) 5_677 6_767
B2 K3 B2 100.0(4) 2_765 6_767
O5 K3 B2 108.5(2) 5_677 3_675
O5 K3 B2 78.2(2) 2_765 3_675
O5 K3 B2 70.1(2) 4_557 3_675
O5 K3 B2 150.0(3) 6_767 3_675
O5 K3 B2 23.1(2) 3_675 3_675
O5 K3 B2 106.3(2) . 3_675
B3 K3 B2 93.6(2) 2_765 3_675
B3 K3 B2 45.10(18) 3_675 3_675
B2 K3 B2 100.0(4) 5_677 3_675
B2 K3 B2 85.1(2) 2_765 3_675
B2 K3 B2 172.7(4) 6_767 3_675
O4 B1 O3 120.0(9) . .
O4 B1 O2 120.6(11) . .
O3 B1 O2 119.3(9) . .
O4 B1 K1 91.4(7) . 3_665
O3 B1 K1 50.0(6) . 3_665
O2 B1 K1 126.4(10) . 3_665
O4 B1 K2 91.6(6) . 9_565
O3 B1 K2 53.9(5) . 9_565
O2 B1 K2 125.3(7) . 9_565
K1 B1 K2 91.6(3) 3_665 9_565
O1 B2 O5 122.4(9) . .
O1 B2 O2 118.3(9) . .
O5 B2 O2 119.2(8) . .
O1 B2 K1 55.0(5) . 14_654
O5 B2 K1 142.5(7) . 14_654
O2 B2 K1 76.3(5) . 14_654
O1 B2 K2 91.3(6) . 2_765
O5 B2 K2 49.4(5) . 2_765
O2 B2 K2 130.6(8) . 2_765
K1 B2 K2 93.9(3) 14_654 2_765
O3 B3 O3 110.5(12) 6_767 .
O3 B3 O5 111.5(3) 6_767 6_767
O3 B3 O5 107.9(4) . 6_767
O3 B3 O5 107.9(4) 6_767 .
O3 B3 O5 111.5(3) . .
O5 B3 O5 107.5(11) 6_767 .
O3 B3 K1 55.2(6) 6_767 3_665
O3 B3 K1 55.2(6) . 3_665
O5 B3 K1 126.3(5) 6_767 3_665
O5 B3 K1 126.3(5) . 3_665
O3 B3 K2 56.1(3) 6_767 2_765
O3 B3 K2 130.1(5) . 2_765
O5 B3 K2 121.8(5) 6_767 2_765
O5 B3 K2 51.9(2) . 2_765
K1 B3 K2 94.3(3) 3_665 2_765
O3 B3 K2 130.1(5) 6_767 9_565
O3 B3 K2 56.1(3) . 9_565
O5 B3 K2 51.9(2) 6_767 9_565
O5 B3 K2 121.8(5) . 9_565
K1 B3 K2 94.3(3) 3_665 9_565
K2 B3 K2 171.3(5) 2_765 9_565
B2 O1 Lu1 144.9(7) . .
B2 O1 K1 102.6(6) . 14_654
Lu1 O1 K1 100.0(2) . 14_654
B2 O1 K2 96.6(6) . .
Lu1 O1 K2 108.6(3) . .
K1 O1 K2 93.1(2) 14_654 .
B2 O2 B1 120.4(9) . .
B2 O2 K2 79.7(6) . .
B1 O2 K2 132.2(9) . .
B2 O2 K1 79.8(5) . 14_654
B1 O2 K1 143.5(7) . 14_654
K2 O2 K1 77.93(19) . 14_654
B1 O3 B3 124.5(7) . .
B1 O3 K1 108.2(7) . 3_665
B3 O3 K1 99.9(6) . 3_665
B1 O3 K2 103.9(7) . 9_565
B3 O3 K2 99.8(4) . 9_565
K1 O3 K2 122.1(2) 3_665 9_565
B1 O4 Lu1 133.3(7) . 7_445
B1 O4 Ba1 113.0(6) . .
Lu1 O4 Ba1 93.1(2) 7_445 .
B1 O4 K1 106.1(8) . .
Lu1 O4 K1 97.7(2) 7_445 .
Ba1 O4 K1 112.4(2) . .
B2 O5 B3 124.9(6) . .
B2 O5 K3 106.1(6) . .
B3 O5 K3 99.4(6) . .
B2 O5 K2 109.4(6) . 2_765
B3 O5 K2 103.4(4) . 2_765
K3 O5 K2 113.5(2) . 2_765

loop_
_geom_bond_atom_site_label_1
_geom_bond_atom_site_label_2
_geom_bond_distance
_geom_bond_site_symmetry_2
Lu1 O1 2.195(7) .
Lu1 O1 2.195(7) 2_765
Lu1 O1 2.195(6) 3_675
Lu1 O4 2.292(7) 14_654
Lu1 O4 2.292(7) 13_554
Lu1 O4 2.292(7) 15_664
Lu1 Ba1 3.6055(9) 13_554
Lu1 K1 3.878(4) 13_554
Lu1 K1 3.878(5) 15_664
Lu1 K1 3.878(5) 14_654
Lu1 K2 4.1051(6) 3_675
Lu1 K2 4.1051(6) 2_765
Ba1 O4 2.660(8) 18_656
Ba1 O4 2.660(8) 17_556
Ba1 O4 2.660(8) 2_655
Ba1 O4 2.661(8) .
Ba1 O4 2.661(8) 16_546
Ba1 O4 2.661(8) 3_665
Ba1 B1 3.408(9) 18_656
Ba1 B1 3.408(9) 16_546
Ba1 B1 3.408(9) 3_665
Ba1 B1 3.408(9) 2_655
Ba1 B1 3.408(9) 17_556
Ba1 Lu1 3.6055(9) 10_446
K1 O3 2.819(8) 5_567
K1 O3 2.819(8) 2_655
K1 O4 2.834(7) 4_557
K1 O4 2.834(7) .
K1 O1 2.838(7) 9_565
K1 O1 2.838(7) 18_656
K1 O2 3.339(8) 18_656
K1 O2 3.339(8) 9_565
K1 B3 3.380(17) 2_655
K1 B2 3.383(10) 9_565
K1 B2 3.383(10) 18_656
K1 B1 3.449(18) 4_557
K2 O5 2.819(6) 17_566
K2 O5 2.819(7) 3_675
K2 O1 2.840(8) 18_656
K2 O1 2.840(8) .
K2 O3 2.932(7) 14_654
K2 O3 2.932(7) 4_557
K2 O2 3.215(11) .
K2 O2 3.215(11) 18_656
K2 B2 3.268(12) 18_656
K2 B3 3.482(2) 3_675
K2 B3 3.482(2) 14_654
K2 B2 3.505(12) 17_566
K3 O5 2.667(7) 5_677
K3 O5 2.667(7) 2_765
K3 O5 2.667(7) 4_557
K3 O5 2.667(7) 6_767
K3 O5 2.667(7) 3_675
K3 O5 2.667(7) .
K3 B3 3.263(16) 2_765
K3 B3 3.263(16) 3_675
K3 B2 3.306(10) 5_677
K3 B2 3.306(10) 2_765
K3 B2 3.306(10) 6_767
K3 B2 3.306(10) 3_675
B1 O4 1.330(13) .
B1 O3 1.369(15) .
B1 O2 1.424(12) .
B1 K1 3.496(17) 3_665
B1 K2 3.522(10) 9_565
B2 O1 1.322(11) .
B2 O5 1.348(12) .
B2 O2 1.396(13) .
B2 K1 3.383(10) 14_654
B2 K2 3.505(12) 2_765
B3 O3 1.444(11) 6_767
B3 O3 1.444(11) .
B3 O5 1.493(11) 6_767
B3 O5 1.493(11) .
B3 K1 3.380(16) 3_665
B3 K2 3.482(2) 2_765
B3 K2 3.483(2) 9_565
O1 K1 2.838(7) 14_654
O2 K1 3.339(8) 14_654
O3 K1 2.818(8) 3_665
O3 K2 2.932(7) 9_565
O4 Lu1 2.292(7) 7_445
O5 K2 2.819(6) 2_765
